data_1004035
loop_
_publ_author_name
'Nowogrocki, G.'
'Abraham, F.'
'Trehoux, J.'
'Thomas, D.'

_publ_section_title
;
 Configuration de l'ion ruthenate: structure cristalline du
 dihydroxotrioxoruthenate(VI) de baryum, Ba (Ru O~3~ (O H)~2~)
;
_journal_coden_ASTM ACBCAR
_journal_name_full 'Acta Crystallographica B (24,1968-38,1982)'
_journal_page_first 2413
_journal_page_last 2419
_journal_paper_doi 10.1107/S0567740876007875
_journal_volume 32
_journal_year 1976
_chemical_formula_structural 'Ba (Ru O3 (O H)2 )'
_chemical_formula_sum 'Ba H2 O5 Ru'
_chemical_name_systematic 'Barium dihydroxotrioxoruthenate(VI)'
_space_group_IT_number 167
_symmetry_cell_setting trigonal
_symmetry_space_group_name_Hall '-R 3 2"c'
_symmetry_space_group_name_H-M 'R -3 c :H'
_cell_angle_alpha 90
_cell_angle_beta 90
_cell_angle_gamma 120
_cell_formula_units_Z 18
_cell_length_a 10.023
_cell_length_b 10.023
_cell_length_c 25.471
_cell_volume 2216.0
_exptl_crystal_density_meas 4.25
_refine_ls_R_factor_all 0.023
_cod_original_sg_symbol_H-M 'R -3 c H'
_cod_original_formula_sum 'H2 Ba O5 Ru'
_cod_database_code 1004035
_cod_depositor_comments
;
 Removing the dummy hydrogen atom 'H1' and marking atom 'O3' as
 having one attached hydrogen atom.

 Antanas Vaitkus,
 2017-01-27
;

loop_
_symmetry_equiv_pos_as_xyz
x,y,z
-y,x-y,z
y-x,-x,z
-y,-x,1/2+z
x,x-y,1/2+z
y-x,y,1/2+z
-x,-y,-z
y,y-x,-z
x-y,x,-z
y,x,1/2-z
-x,y-x,1/2-z
x-y,-y,1/2-z
1/3+x,2/3+y,2/3+z
2/3+x,1/3+y,1/3+z
1/3-y,2/3+x-y,2/3+z
2/3-y,1/3+x-y,1/3+z
1/3-x+y,2/3-x,2/3+z
2/3-x+y,1/3-x,1/3+z
1/3-y,2/3-x,1/6+z
2/3-y,1/3-x,5/6+z
1/3+x,2/3+x-y,1/6+z
2/3+x,1/3+x-y,5/6+z
1/3-x+y,2/3+y,1/6+z
2/3-x+y,1/3+y,5/6+z
1/3-x,2/3-y,2/3-z
2/3-x,1/3-y,1/3-z
1/3+y,2/3-x+y,2/3-z
2/3+y,1/3-x+y,1/3-z
1/3+x-y,2/3+x,2/3-z
2/3+x-y,1/3+x,1/3-z
1/3+y,2/3+x,1/6-z
2/3+y,1/3+x,5/6-z
1/3-x,2/3-x+y,1/6-z
2/3-x,1/3-x+y,5/6-z
1/3+x-y,2/3-y,1/6-z
2/3+x-y,1/3-y,5/6-z

loop_
_atom_site_label
_atom_site_type_symbol
_atom_site_symmetry_multiplicity
_atom_site_Wyckoff_symbol
_atom_site_fract_x
_atom_site_fract_y
_atom_site_fract_z
_atom_site_occupancy
_atom_site_attached_hydrogens
_atom_site_calc_flag
Ba1 Ba2+ 6 b 0. 0. 0. 1. 0 d
Ba2 Ba2+ 12 c 0. 0. 0.1637(1) 1. 0 d
Ru1 Ru6+ 18 e 0.3461(2) 0. 0.25 1. 0 d
O1 O2- 18 e 0.1706(9) 0. 0.25 1. 0 d
O2 O2- 36 f 0.4377(8) 0.0041(9) 0.1910(3) 1. 0 d
O3 O2- 36 f 0.4594(7) 0.2346(7) 0.2502(3) 1. 1 d

loop_
_atom_type_symbol
_atom_type_oxidation_number
Ba2+ 2.000
Ru6+ 6.000
O2- -2.000
